data_7200663
loop_
_publ_author_name
'Jeong, Kyung Seok'
'Lee, Bohyung'
'Kim, Jaheon'
'Jeong, Nakcheol'

_publ_section_title
;
 Guest-dependent self-assembly of (R,R)-2,3-diphenylsuccinic
 acids&#x2009;:&#x2009; formation of a cyclotetrameric chiral square
;
_journal_issue 4
_journal_name_full CrystEngComm
_journal_page_first 549
_journal_paper_doi 10.1039/b819756c
_journal_volume 11
_journal_year 2009
_chemical_formula_sum 'C68 H66 O17'
_chemical_formula_weight 1155.21
_chemical_name_systematic
;
?
;
_space_group_IT_number 76
_symmetry_cell_setting tetragonal
_symmetry_space_group_name_Hall 'P 4w'
_symmetry_space_group_name_H-M 'P 41'
_atom_sites_solution_hydrogens geom
_atom_sites_solution_primary direct
_atom_sites_solution_secondary difmap
_audit_creation_method SHELXL-97
_cell_angle_alpha 90.00
_cell_angle_beta 90.00
_cell_angle_gamma 90.00
_cell_formula_units_Z 4
_cell_length_a 16.249(6)
_cell_length_b 16.249(6)
_cell_length_c 22.540(10)
_cell_measurement_temperature 173(2)
_cell_volume 5951(4)
_computing_cell_refinement 'Bruker SAINT'
_computing_data_collection 'Bruker SMART'
_computing_data_reduction 'Bruker SAINT'
_computing_molecular_graphics 'Bruker XP'
_computing_publication_material 'Bruker XCIF'
_computing_structure_refinement 'SHELXL-97 (Sheldrick, 1997)'
_computing_structure_solution 'SHELXS-97 (Sheldrick, 1990)'
_diffrn_ambient_temperature 173(2)
_diffrn_measured_fraction_theta_full 0.990
_diffrn_measured_fraction_theta_max 0.990
_diffrn_measurement_device_type 'Bruker APEX CCD'
_diffrn_radiation_monochromator graphite
_diffrn_radiation_source 'fine-focus sealed tube'
_diffrn_radiation_type MoK\a
_diffrn_radiation_wavelength 0.71073
_diffrn_reflns_av_R_equivalents 0.1032
_diffrn_reflns_av_sigmaI/netI 0.1040
_diffrn_reflns_limit_h_max 16
_diffrn_reflns_limit_h_min -8
_diffrn_reflns_limit_k_max 16
_diffrn_reflns_limit_k_min -16
_diffrn_reflns_limit_l_max 20
_diffrn_reflns_limit_l_min -22
_diffrn_reflns_number 19315
_diffrn_reflns_theta_full 20.81
_diffrn_reflns_theta_max 20.81
_diffrn_reflns_theta_min 1.25
_exptl_absorpt_coefficient_mu 0.092
_exptl_absorpt_correction_T_min
;
Ratio of minimum to maximum apparent transmission: 0.767208
;
_exptl_absorpt_correction_type SADABS
_exptl_crystal_colour colorless
_exptl_crystal_density_diffrn 1.289
_exptl_crystal_density_method 'not measured'
_exptl_crystal_description plate
_exptl_crystal_F_000 2440
_exptl_crystal_size_max 0.30
_exptl_crystal_size_mid 0.25
_exptl_crystal_size_min 0.18
_refine_diff_density_max 0.431
_refine_diff_density_min -0.470
_refine_diff_density_rms 0.085
_refine_ls_abs_structure_details 'Flack H D (1983), Acta Cryst. A39, 876-881'
_refine_ls_abs_structure_Flack
;
chirality based on the configuration at the chiral center of the molecule:1(4)
;
_refine_ls_extinction_coef 0.0005(2)
_refine_ls_extinction_expression Fc^*^=kFc[1+0.001xFc^2^\l^3^/sin(2\q)]^-1/4^
_refine_ls_extinction_method SHELXL
_refine_ls_goodness_of_fit_ref 1.068
_refine_ls_hydrogen_treatment mixed
_refine_ls_matrix_type full
_refine_ls_number_parameters 673
_refine_ls_number_reflns 5945
_refine_ls_number_restraints 498
_refine_ls_restrained_S_all 1.063
_refine_ls_R_factor_all 0.1952
_refine_ls_R_factor_gt 0.1143
_refine_ls_shift/su_max 0.048
_refine_ls_shift/su_mean 0.003
_refine_ls_structure_factor_coef Fsqd
_refine_ls_weighting_details 'calc w=1/[\s^2^(Fo^2^)+(0.1453P)^2^+29.8751P] where P=(Fo^2^+2Fc^2^)/3'
_refine_ls_weighting_scheme calc
_refine_ls_wR_factor_gt 0.2863
_refine_ls_wR_factor_ref 0.3441
_reflns_number_gt 3069
_reflns_number_total 5945
_reflns_threshold_expression >2sigma(I)
_cod_data_source_file b819756c.txt
_cod_data_source_block xtal4
_cod_original_sg_symbol_H-M P4(1)
_cod_database_code 7200663

loop_
_symmetry_equiv_pos_as_xyz
'x, y, z'
'-x, -y, z+1/2'
'-y, x, z+1/4'
'y, -x, z+3/4'

loop_
_atom_site_label
_atom_site_type_symbol
_atom_site_fract_x
_atom_site_fract_y
_atom_site_fract_z
_atom_site_U_iso_or_equiv
_atom_site_adp_type
_atom_site_occupancy
_atom_site_symmetry_multiplicity
_atom_site_calc_flag
_atom_site_refinement_flags
_atom_site_disorder_assembly
_atom_site_disorder_group
O1 O 0.4874(6) 0.7578(7) -0.0268(5) 0.042(3) Uani 1 1 d D . .
H1 H 0.5325 0.7824 -0.0196 0.051 Uiso 1 1 calc RD . .
O2 O 0.4704(6) 0.7786(6) 0.0699(5) 0.041(3) Uani 1 1 d D . .
O3 O 0.3028(6) 0.8790(5) -0.0043(5) 0.027(3) Uani 1 1 d D . .
O4 O 0.2819(6) 0.8882(6) 0.0940(5) 0.041(3) Uani 1 1 d D . .
H4 H 0.2888 0.9393 0.0876 0.049 Uiso 1 1 calc RD . .
C1 C 0.4452(9) 0.7516(8) 0.0217(7) 0.026(4) Uani 1 1 d DU . .
C2 C 0.3596(8) 0.7129(8) 0.0140(7) 0.028(4) Uani 1 1 d U . .
H2A H 0.3426 0.7199 -0.0283 0.033 Uiso 1 1 calc R . .
C3 C 0.3688(7) 0.6255(4) 0.0256(5) 0.029(4) Uani 1 1 d GU . .
C4 C 0.3778(8) 0.6022(6) 0.0831(4) 0.075(6) Uani 1 1 d GU . .
H4A H 0.3715 0.6412 0.1142 0.090 Uiso 1 1 calc R . .
C5 C 0.3968(9) 0.5186(7) 0.0964(5) 0.101(8) Uani 1 1 d GU . .
H5A H 0.4088 0.5000 0.1354 0.121 Uiso 1 1 calc R . .
C6 C 0.3963(8) 0.4607(4) 0.0419(6) 0.065(5) Uani 1 1 d GU . .
H6A H 0.3981 0.4031 0.0492 0.078 Uiso 1 1 calc R . .
C7 C 0.3938(7) 0.4837(5) -0.0106(6) 0.066(6) Uani 1 1 d GU . .
H7A H 0.4055 0.4483 -0.0430 0.079 Uiso 1 1 calc R . .
C8 C 0.3728(6) 0.5637(6) -0.0173(4) 0.040(4) Uani 1 1 d GU . .
H8A H 0.3589 0.5799 -0.0565 0.048 Uiso 1 1 calc R . .
C9 C 0.2946(8) 0.8473(8) 0.0452(7) 0.022(4) Uani 1 1 d DU . .
C10 C 0.2956(8) 0.7547(7) 0.0531(7) 0.021(3) Uani 1 1 d U . .
H10A H 0.3111 0.7434 0.0952 0.025 Uiso 1 1 calc R . .
C11 C 0.2075(4) 0.7235(5) 0.0446(4) 0.023(3) Uani 1 1 d GU . .
C12 C 0.1553(6) 0.7038(5) 0.0897(3) 0.035(4) Uani 1 1 d GU . .
H12A H 0.1769 0.7021 0.1289 0.042 Uiso 1 1 calc R . .
C13 C 0.0747(6) 0.6865(5) 0.0823(4) 0.038(4) Uani 1 1 d GU . .
H13A H 0.0399 0.6809 0.1159 0.046 Uiso 1 1 calc R . .
C14 C 0.0448(4) 0.6777(5) 0.0297(5) 0.031(4) Uani 1 1 d GU . .
H14A H -0.0112 0.6618 0.0254 0.037 Uiso 1 1 calc R . .
C15 C 0.0949(6) 0.6914(6) -0.0237(4) 0.053(5) Uani 1 1 d GU . .
H15A H 0.0730 0.6835 -0.0623 0.064 Uiso 1 1 calc R . .
C16 C 0.1741(5) 0.7161(6) -0.0152(4) 0.034(4) Uani 1 1 d GU . .
H16A H 0.2079 0.7284 -0.0484 0.041 Uiso 1 1 calc R . .
O5 O 0.6284(6) 0.7904(6) 0.0938(5) 0.038(3) Uani 1 1 d D . .
H5 H 0.5779 0.7829 0.0854 0.045 Uiso 1 1 calc RD . .
O6 O 0.6397(6) 0.8129(6) -0.0050(5) 0.031(3) Uani 1 1 d D . .
O7 O 0.7440(6) 0.9783(6) 0.0700(5) 0.037(3) Uani 1 1 d D . .
O8 O 0.7613(6) 0.9985(6) -0.0260(5) 0.039(3) Uani 1 1 d D . .
H8 H 0.7322 1.0407 -0.0185 0.047 Uiso 1 1 calc RD . .
C17 C 0.6702(8) 0.8048(7) 0.0443(7) 0.019(2) Uani 1 1 d DU . .
C18 C 0.7599(8) 0.8082(7) 0.0528(6) 0.015(3) Uani 1 1 d U . .
H18A H 0.7704 0.8235 0.0951 0.018 Uiso 1 1 calc R . .
C19 C 0.7939(6) 0.7184(4) 0.0431(5) 0.028(4) Uani 1 1 d GU . .
C20 C 0.8027(6) 0.6830(5) -0.0146(4) 0.038(4) Uani 1 1 d GU . .
H20A H 0.7922 0.7168 -0.0481 0.046 Uiso 1 1 calc R . .
C21 C 0.8253(6) 0.6031(5) -0.0241(4) 0.039(4) Uani 1 1 d GU . .
H21A H 0.8307 0.5826 -0.0634 0.046 Uiso 1 1 calc R . .
C22 C 0.8397(6) 0.5535(4) 0.0227(5) 0.037(4) Uani 1 1 d GU . .
H22A H 0.8512 0.4967 0.0172 0.044 Uiso 1 1 calc R . .
C23 C 0.8375(7) 0.5869(6) 0.0779(4) 0.054(5) Uani 1 1 d GU . .
H23A H 0.8546 0.5536 0.1103 0.065 Uiso 1 1 calc R . .
C24 C 0.8117(7) 0.6669(6) 0.0901(4) 0.051(5) Uani 1 1 d GU . .
H24A H 0.8064 0.6856 0.1299 0.062 Uiso 1 1 calc R . .
C25 C 0.7658(8) 0.9502(8) 0.0231(7) 0.019(2) Uani 1 1 d DU . .
C26 C 0.8050(8) 0.8704(8) 0.0137(7) 0.029(4) Uani 1 1 d U . .
H26A H 0.7949 0.8544 -0.0285 0.035 Uiso 1 1 calc R . .
C27 C 0.8923(5) 0.8806(6) 0.0208(5) 0.029(4) Uani 1 1 d GU . .
C28 C 0.9509(7) 0.8762(6) -0.0199(4) 0.059(5) Uani 1 1 d GU . .
H28A H 0.9370 0.8629 -0.0597 0.071 Uiso 1 1 calc R . .
C29 C 1.0353(6) 0.8914(7) -0.0045(5) 0.046(5) Uani 1 1 d GU . .
H29A H 1.0754 0.8848 -0.0349 0.055 Uiso 1 1 calc R . .
C30 C 1.0609(5) 0.9131(6) 0.0468(6) 0.060(5) Uani 1 1 d GU . .
H30A H 1.1169 0.9277 0.0533 0.072 Uiso 1 1 calc R . .
C31 C 1.0058(8) 0.9146(7) 0.0914(5) 0.075(6) Uani 1 1 d GU . .
H31A H 1.0259 0.9249 0.1303 0.091 Uiso 1 1 calc R . .
C32 C 0.9227(7) 0.9022(7) 0.0847(4) 0.070(6) Uani 1 1 d GU . .
H32A H 0.8857 0.9066 0.1172 0.084 Uiso 1 1 calc R . .
O9 O 0.7256(6) 0.1349(6) 0.0929(4) 0.032(3) Uani 1 1 d D . .
H9 H 0.7449 0.0880 0.0837 0.038 Uiso 1 1 calc RD . .
O10 O 0.7081(7) 0.1498(6) -0.0050(5) 0.040(3) Uani 1 1 d D . .
O11 O 0.5424(6) 0.2521(7) 0.0706(6) 0.048(3) Uani 1 1 d D . .
O12 O 0.5211(6) 0.2718(7) -0.0259(5) 0.044(3) Uani 1 1 d D . .
H12 H 0.4720 0.2584 -0.0172 0.053 Uiso 1 1 calc RD . .
C33 C 0.7154(8) 0.1794(8) 0.0443(7) 0.025(4) Uani 1 1 d DU . .
C34 C 0.7128(8) 0.2732(7) 0.0547(7) 0.021(3) Uani 1 1 d U . .
H34A H 0.6979 0.2856 0.0968 0.025 Uiso 1 1 calc R . .
C35 C 0.8002(4) 0.3016(5) 0.0414(4) 0.022(3) Uani 1 1 d GU . .
C36 C 0.8313(5) 0.3045(6) -0.0117(4) 0.032(4) Uani 1 1 d GU . .
H36A H 0.7974 0.2887 -0.0442 0.038 Uiso 1 1 calc R . .
C37 C 0.9120(6) 0.3296(6) -0.0237(4) 0.045(4) Uani 1 1 d GU . .
H37A H 0.9303 0.3335 -0.0636 0.054 Uiso 1 1 calc R . .
C38 C 0.9623(4) 0.3476(6) 0.0191(5) 0.044(4) Uani 1 1 d GU . .
H38A H 1.0183 0.3604 0.0115 0.053 Uiso 1 1 calc R . .
C39 C 0.9295(5) 0.3473(6) 0.0790(4) 0.051(5) Uani 1 1 d GU . .
H39A H 0.9638 0.3647 0.1107 0.061 Uiso 1 1 calc R . .
C40 C 0.8506(6) 0.3228(5) 0.0911(3) 0.032(4) Uani 1 1 d GU . .
H40A H 0.8304 0.3199 0.1306 0.038 Uiso 1 1 calc R . .
C41 C 0.5654(8) 0.2744(9) 0.0226(7) 0.027(4) Uani 1 1 d DU . .
C42 C 0.6489(8) 0.3117(7) 0.0117(7) 0.024(4) Uani 1 1 d U . .
H42A H 0.6662 0.3030 -0.0304 0.028 Uiso 1 1 calc R . .
C43 C 0.6375(7) 0.4065(4) 0.0250(5) 0.030(4) Uani 1 1 d GU . .
C44 C 0.6368(7) 0.4583(6) -0.0225(4) 0.052(5) Uani 1 1 d GU . .
H44A H 0.6436 0.4400 -0.0623 0.062 Uiso 1 1 calc R . .
C45 C 0.6250(7) 0.5423(5) -0.0071(5) 0.054(5) Uani 1 1 d GU . .
H45A H 0.6286 0.5817 -0.0382 0.064 Uiso 1 1 calc R . .
C46 C 0.6086(8) 0.5724(5) 0.0504(6) 0.065(6) Uani 1 1 d GU . .
H46A H 0.5933 0.6282 0.0566 0.079 Uiso 1 1 calc R . .
C47 C 0.6148(8) 0.5220(7) 0.0941(5) 0.077(6) Uani 1 1 d GU . .
H47A H 0.6087 0.5398 0.1339 0.092 Uiso 1 1 calc R . .
C48 C 0.6308(8) 0.4417(6) 0.0805(4) 0.052(5) Uani 1 1 d GU . .
H48A H 0.6381 0.4057 0.1133 0.062 Uiso 1 1 calc R . .
O13 O 0.2466(7) 0.0303(6) -0.0261(5) 0.046(3) Uani 1 1 d D . .
H13 H 0.2581 -0.0195 -0.0180 0.055 Uiso 1 1 calc RD . .
O14 O 0.2696(6) 0.0489(6) 0.0707(5) 0.036(3) Uani 1 1 d D . .
O15 O 0.3702(7) 0.2171(7) -0.0041(6) 0.050(3) Uani 1 1 d D . .
O16 O 0.3808(6) 0.2364(6) 0.0918(5) 0.040(3) Uani 1 1 d D . .
H16 H 0.4315 0.2288 0.0843 0.048 Uiso 1 1 calc RD . .
C49 C 0.2456(9) 0.0735(9) 0.0225(8) 0.035(4) Uani 1 1 d DU . .
C50 C 0.2044(8) 0.1591(8) 0.0139(7) 0.026(4) Uani 1 1 d U . .
H50A H 0.2097 0.1768 -0.0285 0.031 Uiso 1 1 calc R . .
C51 C 0.1118(5) 0.1515(6) 0.0307(5) 0.034(4) Uani 1 1 d GU . .
C52 C 0.0824(7) 0.1442(6) 0.0824(4) 0.043(4) Uani 1 1 d GU . .
H52A H 0.1182 0.1446 0.1158 0.051 Uiso 1 1 calc R . .
C53 C 0.0032(7) 0.1362(6) 0.0903(4) 0.064(5) Uani 1 1 d GU . .
H53A H -0.0133 0.1407 0.1306 0.076 Uiso 1 1 calc R . .
C54 C -0.0535(5) 0.1242(7) 0.0563(6) 0.060(5) Uani 1 1 d GU . .
H54A H -0.1086 0.1160 0.0690 0.072 Uiso 1 1 calc R . .
C55 C -0.0275(6) 0.1235(7) -0.0090(5) 0.066(5) Uani 1 1 d GU . .
H55A H -0.0660 0.1131 -0.0398 0.080 Uiso 1 1 calc R . .
C56 C 0.0592(6) 0.1394(7) -0.0217(4) 0.042(4) Uani 1 1 d GU . .
H56A H 0.0802 0.1419 -0.0610 0.050 Uiso 1 1 calc R . .
C57 C 0.3365(9) 0.2244(8) 0.0421(8) 0.029(4) Uani 1 1 d DU . .
C58 C 0.2449(8) 0.2236(7) 0.0549(7) 0.021(4) Uani 1 1 d U . .
H58A H 0.2348 0.2091 0.0975 0.026 Uiso 1 1 calc R . .
C59 C 0.2125(6) 0.3099(4) 0.0420(4) 0.026(4) Uani 1 1 d GU . .
C60 C 0.1966(6) 0.3623(5) 0.0908(4) 0.035(4) Uani 1 1 d GU . .
H60A H 0.2043 0.3412 0.1298 0.042 Uiso 1 1 calc R . .
C61 C 0.1701(7) 0.4434(5) 0.0845(4) 0.045(4) Uani 1 1 d GU . .
H61A H 0.1542 0.4759 0.1177 0.054 Uiso 1 1 calc R . .
C62 C 0.1682(6) 0.4746(4) 0.0259(5) 0.048(5) Uani 1 1 d GU . .
H62A H 0.1554 0.5309 0.0192 0.058 Uiso 1 1 calc R . .
C63 C 0.1856(6) 0.4216(6) -0.0235(4) 0.042(4) Uani 1 1 d GU . .
H63A H 0.1811 0.4412 -0.0630 0.050 Uiso 1 1 calc R . .
C64 C 0.2092(6) 0.3409(5) -0.0121(4) 0.039(4) Uani 1 1 d GU . .
H64A H 0.2236 0.3066 -0.0446 0.046 Uiso 1 1 calc R . .
O1G O 0.5290(18) 0.027(2) 0.0234(19) 0.31(2) Uani 1 1 d D . .
C1G C 0.524(2) 0.003(2) -0.0648(17) 0.184(17) Uani 1 1 d DU . .
H1GA H 0.4996 0.0074 -0.1044 0.221 Uiso 1 1 calc R . .
H1GB H 0.5306 -0.0548 -0.0541 0.221 Uiso 1 1 calc R . .
H1GC H 0.5781 0.0302 -0.0648 0.221 Uiso 1 1 calc R . .
C2G C 0.471(2) 0.044(2) -0.0218(15) 0.22(2) Uani 1 1 d DU . .
H2GA H 0.4624 0.1029 -0.0296 0.269 Uiso 1 1 calc R . .
H2GB H 0.4175 0.0152 -0.0159 0.269 Uiso 1 1 calc R . .
C3G C 0.496(3) -0.001(3) 0.0765(14) 0.188(18) Uani 1 1 d DU . .
H3GA H 0.5174 -0.0583 0.0763 0.225 Uiso 1 1 calc R . .
H3GB H 0.4376 -0.0069 0.0651 0.225 Uiso 1 1 calc R . .
C4G C 0.4876(19) 0.012(2) 0.1409(14) 0.160(13) Uani 1 1 d DU . .
H4GA H 0.4923 -0.0403 0.1617 0.192 Uiso 1 1 calc R . .
H4GB H 0.4336 0.0369 0.1491 0.192 Uiso 1 1 calc R . .
H4GC H 0.5310 0.0497 0.1545 0.192 Uiso 1 1 calc R . .

loop_
_atom_site_aniso_label
_atom_site_aniso_U_11
_atom_site_aniso_U_22
_atom_site_aniso_U_33
_atom_site_aniso_U_23
_atom_site_aniso_U_13
_atom_site_aniso_U_12
O1 0.019(6) 0.075(8) 0.033(8) 0.004(6) 0.007(5) -0.030(5)
O2 0.025(6) 0.060(7) 0.037(8) -0.031(6) 0.005(5) -0.031(5)
O3 0.037(6) 0.013(5) 0.030(8) -0.010(5) -0.005(5) -0.001(4)
O4 0.029(6) 0.035(6) 0.057(9) 0.011(6) -0.015(6) -0.013(5)
C1 0.023(7) 0.016(6) 0.037(8) 0.001(6) -0.001(7) -0.007(5)
C2 0.029(7) 0.034(7) 0.020(8) -0.002(6) -0.004(6) -0.015(6)
C3 0.032(7) 0.022(6) 0.031(8) -0.002(6) 0.005(6) -0.005(6)
C4 0.094(10) 0.051(8) 0.081(10) 0.002(8) -0.014(8) 0.006(8)
C5 0.120(11) 0.072(10) 0.110(11) 0.034(9) 0.017(9) 0.016(8)
C6 0.058(8) 0.055(8) 0.081(10) 0.009(8) -0.011(8) -0.020(7)
C7 0.057(8) 0.059(9) 0.081(10) -0.006(8) 0.022(8) 0.010(7)
C8 0.057(8) 0.019(6) 0.043(8) 0.001(6) -0.023(7) -0.018(6)
C9 0.009(6) 0.024(7) 0.032(8) -0.010(7) 0.004(6) -0.009(5)
C10 0.022(6) 0.016(6) 0.024(8) 0.002(6) -0.003(6) -0.011(5)
C11 0.022(6) 0.018(6) 0.029(7) -0.002(6) 0.001(6) -0.006(5)
C12 0.040(7) 0.027(7) 0.037(8) 0.000(6) 0.006(7) -0.007(6)
C13 0.041(8) 0.045(7) 0.030(8) -0.016(7) 0.012(6) 0.010(6)
C14 0.017(6) 0.022(6) 0.053(9) 0.016(6) 0.001(6) -0.006(5)
C15 0.055(8) 0.055(8) 0.048(9) -0.006(7) -0.011(7) -0.006(7)
C16 0.013(6) 0.050(7) 0.039(8) 0.001(7) 0.006(6) -0.017(6)
O5 0.023(6) 0.054(7) 0.035(8) -0.015(6) -0.004(5) -0.019(5)
O6 0.016(5) 0.054(7) 0.023(7) 0.008(5) -0.005(5) -0.009(5)
O7 0.032(6) 0.027(6) 0.053(9) 0.005(6) 0.012(5) 0.001(5)
O8 0.055(7) 0.031(6) 0.030(8) -0.007(5) -0.007(6) 0.009(5)
C17 0.018(5) 0.015(4) 0.025(6) -0.002(4) 0.008(4) -0.007(4)
C18 0.027(6) 0.010(6) 0.007(7) -0.004(5) -0.002(5) -0.009(5)
C19 0.021(6) 0.027(6) 0.036(8) -0.002(6) 0.001(6) -0.004(5)
C20 0.048(8) 0.023(7) 0.044(9) -0.005(6) -0.006(7) -0.006(6)
C21 0.049(8) 0.029(7) 0.038(8) -0.004(7) -0.013(7) 0.005(6)
C22 0.043(7) 0.014(6) 0.054(9) 0.005(7) -0.006(7) -0.006(6)
C23 0.066(8) 0.040(8) 0.057(9) 0.018(7) -0.010(7) 0.008(7)
C24 0.049(8) 0.057(8) 0.048(9) 0.007(7) 0.002(7) -0.007(7)
C25 0.018(5) 0.015(4) 0.025(6) -0.002(4) 0.008(4) -0.007(4)
C26 0.032(7) 0.033(7) 0.022(8) 0.000(6) -0.001(6) -0.002(6)
C27 0.030(7) 0.027(6) 0.030(8) 0.005(6) -0.003(6) -0.008(6)
C28 0.061(9) 0.048(8) 0.069(10) 0.027(7) 0.020(8) -0.006(7)
C29 0.050(8) 0.040(7) 0.049(9) -0.005(7) 0.026(7) 0.007(6)
C30 0.049(8) 0.056(8) 0.076(10) 0.033(8) -0.012(8) 0.001(7)
C31 0.085(10) 0.060(9) 0.082(10) -0.001(8) -0.011(8) -0.004(8)
C32 0.075(9) 0.069(9) 0.065(10) 0.019(8) -0.012(8) 0.004(8)
O9 0.052(7) 0.033(6) 0.010(7) 0.012(5) 0.009(5) 0.015(5)
O10 0.052(7) 0.025(6) 0.043(9) 0.000(6) -0.016(6) -0.012(5)
O11 0.026(6) 0.063(8) 0.056(10) 0.017(7) -0.006(6) -0.021(5)
O12 0.029(6) 0.063(8) 0.040(9) -0.007(6) 0.005(6) -0.003(6)
C33 0.028(7) 0.013(6) 0.033(8) -0.002(7) 0.003(6) -0.012(5)
C34 0.027(7) 0.009(6) 0.025(8) 0.004(5) 0.001(6) -0.003(5)
C35 0.026(7) 0.013(6) 0.028(8) -0.003(6) 0.000(6) -0.001(5)
C36 0.020(7) 0.030(7) 0.044(8) 0.003(6) 0.011(6) -0.011(6)
C37 0.031(7) 0.051(8) 0.053(9) 0.001(7) 0.007(7) 0.007(6)
C38 0.027(7) 0.042(7) 0.064(9) 0.027(7) 0.013(7) 0.000(6)
C39 0.049(8) 0.027(7) 0.077(9) -0.004(7) -0.024(7) -0.010(6)
C40 0.036(7) 0.019(6) 0.041(8) 0.000(6) -0.012(6) 0.011(6)
C41 0.013(7) 0.030(7) 0.038(8) -0.005(7) 0.002(7) -0.001(6)
C42 0.019(6) 0.016(6) 0.036(8) -0.007(6) 0.005(6) 0.004(5)
C43 0.032(7) 0.028(6) 0.029(8) 0.010(6) 0.006(6) -0.001(6)
C44 0.036(7) 0.058(8) 0.061(9) 0.013(7) -0.015(7) 0.007(7)
C45 0.052(8) 0.042(8) 0.067(9) 0.023(7) 0.005(7) -0.025(7)
C46 0.053(8) 0.058(8) 0.086(10) -0.004(8) -0.019(8) 0.014(7)
C47 0.094(10) 0.068(9) 0.068(10) -0.018(8) 0.019(8) 0.010(8)
C48 0.072(9) 0.037(7) 0.046(9) -0.014(7) -0.009(7) 0.015(7)
O13 0.062(8) 0.032(6) 0.045(9) -0.019(6) 0.004(6) -0.003(6)
O14 0.048(7) 0.027(6) 0.033(8) 0.007(5) -0.012(6) -0.027(5)
O15 0.025(6) 0.061(8) 0.064(11) -0.014(7) -0.005(6) -0.016(5)
O16 0.034(6) 0.050(7) 0.036(8) 0.005(6) 0.003(6) -0.015(5)
C49 0.018(7) 0.040(7) 0.047(9) 0.011(7) 0.017(6) -0.011(6)
C50 0.025(7) 0.022(6) 0.030(8) 0.002(6) 0.004(6) 0.002(6)
C51 0.031(7) 0.042(7) 0.030(8) -0.006(7) -0.014(6) 0.005(6)
C52 0.037(7) 0.049(7) 0.043(9) 0.012(7) -0.017(7) -0.017(6)
C53 0.063(9) 0.054(8) 0.074(10) -0.027(8) 0.002(8) -0.012(7)
C54 0.047(8) 0.057(8) 0.075(10) 0.009(8) 0.005(8) -0.001(7)
C55 0.040(8) 0.058(8) 0.102(10) -0.008(8) -0.035(8) 0.002(7)
C56 0.032(7) 0.051(8) 0.042(8) 0.010(7) -0.006(7) 0.003(6)
C57 0.024(7) 0.021(6) 0.041(8) -0.003(7) 0.000(7) -0.006(6)
C58 0.024(7) 0.014(6) 0.027(8) -0.013(6) -0.007(6) -0.009(5)
C59 0.019(6) 0.030(7) 0.029(8) 0.004(6) 0.005(6) -0.007(6)
C60 0.034(7) 0.030(7) 0.041(8) 0.003(6) -0.009(6) 0.011(6)
C61 0.044(7) 0.045(8) 0.047(9) -0.018(7) 0.000(7) 0.026(6)
C62 0.038(7) 0.042(7) 0.064(9) -0.003(7) -0.002(7) 0.005(6)
C63 0.035(7) 0.042(7) 0.048(9) 0.016(7) 0.000(7) -0.015(6)
C64 0.039(7) 0.037(7) 0.040(8) -0.006(7) -0.008(7) -0.002(6)
O1G 0.20(4) 0.32(5) 0.42(6) 0.00(5) -0.05(4) 0.03(3)
C1G 0.184(18) 0.186(19) 0.183(19) 0.001(10) -0.005(10) 0.005(10)
C2G 0.22(2) 0.23(2) 0.23(2) 0.000(10) -0.003(10) -0.003(10)
C3G 0.18(2) 0.19(2) 0.19(2) 0.002(10) 0.010(10) 0.001(10)
C4G 0.162(16) 0.162(16) 0.157(16) -0.009(10) -0.013(10) 0.014(10)

loop_
_atom_type_symbol
_atom_type_description
_atom_type_scat_dispersion_real
_atom_type_scat_dispersion_imag
_atom_type_scat_source
C C 0.0033 0.0016 'International Tables Vol C Tables 4.2.6.8 and 6.1.1.4'
H H 0.0000 0.0000 'International Tables Vol C Tables 4.2.6.8 and 6.1.1.4'
O O 0.0106 0.0060 'International Tables Vol C Tables 4.2.6.8 and 6.1.1.4'

loop_
_geom_angle_atom_site_label_1
_geom_angle_atom_site_label_2
_geom_angle_atom_site_label_3
_geom_angle
_geom_angle_site_symmetry_1
_geom_angle_site_symmetry_3
_geom_angle_publ_flag
C1 O1 H1 109.5 . . ?
C9 O4 H4 109.5 . . ?
O2 C1 O1 122.5(12) . . ?
O2 C1 C2 122.8(13) . . ?
O1 C1 C2 114.7(13) . . ?
C3 C2 C10 113.8(11) . . ?
C3 C2 C1 106.7(11) . . ?
C10 C2 C1 111.8(11) . . ?
C3 C2 H2A 108.1 . . ?
C10 C2 H2A 108.1 . . ?
C1 C2 H2A 108.1 . . ?
C4 C3 C8 117.1 . . ?
C4 C3 C2 117.0(9) . . ?
C8 C3 C2 125.8(9) . . ?
C3 C4 C5 119.3 . . ?
C3 C4 H4A 120.3 . . ?
C5 C4 H4A 120.3 . . ?
C4 C5 C6 114.3 . . ?
C4 C5 H5A 122.8 . . ?
C6 C5 H5A 122.8 . . ?
C7 C6 C5 125.0 . . ?
C7 C6 H6A 117.5 . . ?
C5 C6 H6A 117.5 . . ?
C6 C7 C8 113.9 . . ?
C6 C7 H7A 123.1 . . ?
C8 C7 H7A 123.1 . . ?
C7 C8 C3 128.7 . . ?
C7 C8 H8A 115.6 . . ?
C3 C8 H8A 115.6 . . ?
O3 C9 O4 124.6(12) . . ?
O3 C9 C10 121.2(13) . . ?
O4 C9 C10 114.2(13) . . ?
C9 C10 C2 112.5(11) . . ?
C9 C10 C11 107.7(10) . . ?
C2 C10 C11 114.8(10) . . ?
C9 C10 H10A 107.2 . . ?
C2 C10 H10A 107.2 . . ?
C11 C10 H10A 107.2 . . ?
C12 C11 C16 116.0 . . ?
C12 C11 C10 124.5(8) . . ?
C16 C11 C10 119.4(8) . . ?
C13 C12 C11 124.0 . . ?
C13 C12 H12A 118.0 . . ?
C11 C12 H12A 118.0 . . ?
C14 C13 C12 120.3 . . ?
C14 C13 H13A 119.9 . . ?
C12 C13 H13A 119.9 . . ?
C13 C14 C15 121.8 . . ?
C13 C14 H14A 119.1 . . ?
C15 C14 H14A 119.1 . . ?
C16 C15 C14 117.0 . . ?
C16 C15 H15A 121.5 . . ?
C14 C15 H15A 121.5 . . ?
C15 C16 C11 120.4 . . ?
C15 C16 H16A 119.8 . . ?
C11 C16 H16A 119.8 . . ?
C17 O5 H5 109.5 . . ?
C25 O8 H8 109.5 . . ?
O6 C17 O5 125.1(12) . . ?
O6 C17 C18 121.1(13) . . ?
O5 C17 C18 113.8(13) . . ?
C17 C18 C26 115.1(11) . . ?
C17 C18 C19 107.2(9) . . ?
C26 C18 C19 111.4(10) . . ?
C17 C18 H18A 107.6 . . ?
C26 C18 H18A 107.6 . . ?
C19 C18 H18A 107.6 . . ?
C24 C19 C20 115.7 . . ?
C24 C19 C18 121.9(8) . . ?
C20 C19 C18 122.3(8) . . ?
C21 C20 C19 123.5 . . ?
C21 C20 H20A 118.3 . . ?
C19 C20 H20A 118.3 . . ?
C22 C21 C20 119.5 . . ?
C22 C21 H21A 120.2 . . ?
C20 C21 H21A 120.2 . . ?
C21 C22 C23 118.3 . . ?
C21 C22 H22A 120.9 . . ?
C23 C22 H22A 120.9 . . ?
C22 C23 C24 124.2 . . ?
C22 C23 H23A 117.9 . . ?
C24 C23 H23A 117.9 . . ?
C19 C24 C23 118.5 . . ?
C19 C24 H24A 120.8 . . ?
C23 C24 H24A 120.8 . . ?
O7 C25 O8 118.7(12) . . ?
O7 C25 C26 126.3(14) . . ?
O8 C25 C26 114.7(13) . . ?
C27 C26 C25 108.2(11) . . ?
C27 C26 C18 119.1(12) . . ?
C25 C26 C18 107.1(11) . . ?
C27 C26 H26A 107.3 . . ?
C25 C26 H26A 107.3 . . ?
C18 C26 H26A 107.3 . . ?
C28 C27 C26 128.8(10) . . ?
C28 C27 C32 115.1 . . ?
C26 C27 C32 116.1(10) . . ?
C27 C28 C29 120.6 . . ?
C27 C28 H28A 119.7 . . ?
C29 C28 H28A 119.7 . . ?
C30 C29 C28 125.2 . . ?
C30 C29 H29A 117.4 . . ?
C28 C29 H29A 117.4 . . ?
C29 C30 C31 117.6 . . ?
C29 C30 H30A 121.2 . . ?
C31 C30 H30A 121.2 . . ?
C30 C31 C32 124.7 . . ?
C30 C31 H31A 117.7 . . ?
C32 C31 H31A 117.7 . . ?
C31 C32 C27 116.4 . . ?
C31 C32 H32A 121.8 . . ?
C27 C32 H32A 121.8 . . ?
C33 O9 H9 109.5 . . ?
C41 O12 H12 109.5 . . ?
O10 C33 O9 123.5(12) . . ?
O10 C33 C34 121.9(14) . . ?
O9 C33 C34 114.6(13) . . ?
C35 C34 C33 104.1(10) . . ?
C35 C34 C42 112.2(10) . . ?
C33 C34 C42 108.7(11) . . ?
C35 C34 H34A 110.5 . . ?
C33 C34 H34A 110.5 . . ?
C42 C34 H34A 110.5 . . ?
C36 C35 C40 119.4 . . ?
C36 C35 C34 123.6(8) . . ?
C40 C35 C34 117.0(8) . . ?
C35 C36 C37 123.4 . . ?
C35 C36 H36A 118.3 . . ?
C37 C36 H36A 118.3 . . ?
C38 C37 C36 120.8 . . ?
C38 C37 H37A 119.6 . . ?
C36 C37 H37A 119.6 . . ?
C37 C38 C39 117.4 . . ?
C37 C38 H38A 121.3 . . ?
C39 C38 H38A 121.3 . . ?
C40 C39 C38 122.0 . . ?
C40 C39 H39A 119.0 . . ?
C38 C39 H39A 119.0 . . ?
C39 C40 C35 116.7 . . ?
C39 C40 H40A 121.6 . . ?
C35 C40 H40A 121.6 . . ?
O11 C41 O12 124.9(13) . . ?
O11 C41 C42 123.2(14) . . ?
O12 C41 C42 111.9(14) . . ?
C41 C42 C34 109.8(12) . . ?
C41 C42 C43 104.8(10) . . ?
C34 C42 C43 110.7(10) . . ?
C41 C42 H42A 110.5 . . ?
C34 C42 H42A 110.5 . . ?
C43 C42 H42A 110.5 . . ?
C44 C43 C48 117.2 . . ?
C44 C43 C42 117.0(9) . . ?
C48 C43 C42 125.8(9) . . ?
C43 C44 C45 113.7 . . ?
C43 C44 H44A 123.2 . . ?
C45 C44 H44A 123.2 . . ?
C46 C45 C44 125.7 . . ?
C46 C45 H45A 117.2 . . ?
C44 C45 H45A 117.2 . . ?
C47 C46 C45 117.9 . . ?
C47 C46 H46A 121.0 . . ?
C45 C46 H46A 121.0 . . ?
C46 C47 C48 116.9 . . ?
C46 C47 H47A 121.5 . . ?
C48 C47 H47A 121.5 . . ?
C47 C48 C43 127.9 . . ?
C47 C48 H48A 116.1 . . ?
C43 C48 H48A 116.1 . . ?
C49 O13 H13 109.5 . . ?
C57 O16 H16 109.5 . . ?
O14 C49 O13 124.7(14) . . ?
O14 C49 C50 122.7(15) . . ?
O13 C49 C50 112.4(14) . . ?
C58 C50 C51 108.6(11) . . ?
C58 C50 C49 110.4(12) . . ?
C51 C50 C49 108.3(10) . . ?
C58 C50 H50A 109.8 . . ?
C51 C50 H50A 109.8 . . ?
C49 C50 H50A 109.8 . . ?
C52 C51 C56 120.5 . . ?
C52 C51 C50 126.7(9) . . ?
C56 C51 C50 112.1(9) . . ?
C51 C52 C53 120.4 . . ?
C51 C52 H52A 119.8 . . ?
C53 C52 H52A 119.8 . . ?
C54 C53 C52 132.8 . . ?
C54 C53 H53A 113.6 . . ?
C52 C53 H53A 113.6 . . ?
C53 C54 C55 113.4 . . ?
C53 C54 H54A 123.3 . . ?
C55 C54 H54A 123.3 . . ?
C56 C55 C54 117.0 . . ?
C56 C55 H55A 121.5 . . ?
C54 C55 H55A 121.5 . . ?
C55 C56 C51 115.3 . . ?
C55 C56 H56A 122.4 . . ?
C51 C56 H56A 122.4 . . ?
O15 C57 O16 119.9(14) . . ?
O15 C57 C58 128.5(15) . . ?
O16 C57 C58 111.6(14) . . ?
C57 C58 C59 107.2(10) . . ?
C57 C58 C50 108.0(11) . . ?
C59 C58 C50 111.2(10) . . ?
C57 C58 H58A 110.1 . . ?
C59 C58 H58A 110.1 . . ?
C50 C58 H58A 110.1 . . ?
C64 C59 C60 118.7 . . ?
C64 C59 C58 122.8(8) . . ?
C60 C59 C58 117.8(8) . . ?
C61 C60 C59 123.1 . . ?
C61 C60 H60A 118.5 . . ?
C59 C60 H60A 118.5 . . ?
C60 C61 C62 116.1 . . ?
C60 C61 H61A 121.9 . . ?
C62 C61 H61A 121.9 . . ?
C61 C62 C63 120.3 . . ?
C61 C62 H62A 119.9 . . ?
C63 C62 H62A 119.9 . . ?
C64 C63 C62 118.6 . . ?
C64 C63 H63A 120.7 . . ?
C62 C63 H63A 120.7 . . ?
C59 C64 C63 122.8 . . ?
C59 C64 H64A 118.6 . . ?
C63 C64 H64A 118.6 . . ?
C3G O1G C2G 115(2) . . ?
C2G C1G H1GA 109.4 . . ?
C2G C1G H1GB 109.5 . . ?
H1GA C1G H1GB 109.5 . . ?
C2G C1G H1GC 109.4 . . ?
H1GA C1G H1GC 109.5 . . ?
H1GB C1G H1GC 109.5 . . ?
O1G C2G C1G 90(3) . . ?
O1G C2G H2GA 113.8 . . ?
C1G C2G H2GA 113.7 . . ?
O1G C2G H2GB 113.6 . . ?
C1G C2G H2GB 113.6 . . ?
H2GA C2G H2GB 110.9 . . ?
O1G C3G C4G 146(4) . . ?
O1G C3G H3GA 100.2 . . ?
C4G C3G H3GA 100.2 . . ?
O1G C3G H3GB 100.2 . . ?
C4G C3G H3GB 100.3 . . ?
H3GA C3G H3GB 104.3 . . ?
C3G C4G H4GA 109.5 . . ?
C3G C4G H4GB 109.5 . . ?
H4GA C4G H4GB 109.5 . . ?
C3G C4G H4GC 109.4 . . ?
H4GA C4G H4GC 109.5 . . ?
H4GB C4G H4GC 109.5 . . ?

loop_
_geom_bond_atom_site_label_1
_geom_bond_atom_site_label_2
_geom_bond_distance
_geom_bond_site_symmetry_2
_geom_bond_publ_flag
O1 C1 1.293(16) . ?
O1 H1 0.8501 . ?
O2 C1 1.241(16) . ?
O3 C9 1.237(16) . ?
O4 C9 1.301(16) . ?
O4 H4 0.8501 . ?
C1 C2 1.536(19) . ?
C2 C3 1.451(15) . ?
C2 C10 1.523(19) . ?
C2 H2A 1.0000 . ?
C3 C4 1.3597 . ?
C3 C8 1.3955 . ?
C4 C5 1.4248 . ?
C4 H4A 0.9500 . ?
C5 C6 1.5475 . ?
C5 H5A 0.9500 . ?
C6 C7 1.2413 . ?
C6 H6A 0.9500 . ?
C7 C8 1.3525 . ?
C7 H7A 0.9500 . ?
C8 H8A 0.9500 . ?
C9 C10 1.516(18) . ?
C10 C11 1.530(13) . ?
C10 H10A 1.0000 . ?
C11 C12 1.3639 . ?
C11 C16 1.4567 . ?
C12 C13 1.3496 . ?
C12 H12A 0.9500 . ?
C13 C14 1.2879 . ?
C13 H13A 0.9500 . ?
C14 C15 1.4700 . ?
C14 H14A 0.9500 . ?
C15 C16 1.3622 . ?
C15 H15A 0.9500 . ?
C16 H16A 0.9500 . ?
O5 C17 1.327(16) . ?
O5 H5 0.8501 . ?
O6 C17 1.223(15) . ?
O7 C25 1.206(15) . ?
O8 C25 1.359(16) . ?
O8 H8 0.8501 . ?
C17 C18 1.471(18) . ?
C18 C26 1.528(18) . ?
C18 C19 1.575(13) . ?
C18 H18A 1.0000 . ?
C19 C24 1.3814 . ?
C19 C20 1.4285 . ?
C20 C21 1.3664 . ?
C20 H20A 0.9500 . ?
C21 C22 1.3465 . ?
C21 H21A 0.9500 . ?
C22 C23 1.3593 . ?
C22 H22A 0.9500 . ?
C23 C24 1.3923 . ?
C23 H23A 0.9500 . ?
C24 H24A 0.9500 . ?
C25 C26 1.461(19) . ?
C26 C27 1.437(15) . ?
C26 H26A 1.0000 . ?
C27 C28 1.3241 . ?
C27 C32 1.5636 . ?
C28 C29 1.4368 . ?
C28 H28A 0.9500 . ?
C29 C30 1.2795 . ?
C29 H29A 0.9500 . ?
C30 C31 1.3467 . ?
C30 H30A 0.9500 . ?
C31 C32 1.3734 . ?
C31 H31A 0.9500 . ?
C32 H32A 0.9500 . ?
O9 C33 1.324(16) . ?
O9 H9 0.8501 . ?
O10 C33 1.217(16) . ?
O11 C41 1.202(16) . ?
O12 C41 1.308(16) . ?
O12 H12 0.8501 . ?
C33 C34 1.542(17) . ?
C34 C35 1.524(14) . ?
C34 C42 1.551(18) . ?
C34 H34A 1.0000 . ?
C35 C36 1.3017 . ?
C35 C40 1.4284 . ?
C36 C37 1.4004 . ?
C36 H36A 0.9500 . ?
C37 C38 1.2972 . ?
C37 H37A 0.9500 . ?
C38 C39 1.4502 . ?
C38 H38A 0.9500 . ?
C39 C40 1.3708 . ?
C39 H39A 0.9500 . ?
C40 H40A 0.9500 . ?
C41 C42 1.507(19) . ?
C42 C43 1.581(14) . ?
C42 H42A 1.0000 . ?
C43 C44 1.3615 . ?
C43 C48 1.3808 . ?
C44 C45 1.4224 . ?
C44 H44A 0.9500 . ?
C45 C46 1.4091 . ?
C45 H45A 0.9500 . ?
C46 C47 1.2845 . ?
C46 H46A 0.9500 . ?
C47 C48 1.3640 . ?
C47 H47A 0.9500 . ?
C48 H48A 0.9500 . ?
O13 C49 1.302(17) . ?
O13 H13 0.8501 . ?
O14 C49 1.220(17) . ?
O15 C57 1.182(16) . ?
O16 C57 1.346(17) . ?
O16 H16 0.8501 . ?
C49 C50 1.56(2) . ?
C50 C58 1.546(18) . ?
C50 C51 1.555(15) . ?
C50 H50A 1.0000 . ?
C51 C52 1.2663 . ?
C51 C56 1.4705 . ?
C52 C53 1.3047 . ?
C52 H52A 0.9500 . ?
C53 C54 1.2138 . ?
C53 H53A 0.9500 . ?
C54 C55 1.5312 . ?
C54 H54A 0.9500 . ?
C55 C56 1.4608 . ?
C55 H55A 0.9500 . ?
C56 H56A 0.9500 . ?
C57 C58 1.516(19) . ?
C58 C59 1.525(14) . ?
C58 H58A 1.0000 . ?
C59 C64 1.3193 . ?
C59 C60 1.4168 . ?
C60 C61 1.3935 . ?
C60 H60A 0.9500 . ?
C61 C62 1.4163 . ?
C61 H61A 0.9500 . ?
C62 C63 1.4350 . ?
C62 H62A 0.9500 . ?
C63 C64 1.3891 . ?
C63 H63A 0.9500 . ?
C64 H64A 0.9500 . ?
O1G C3G 1.390(19) . ?
O1G C2G 1.415(19) . ?
C1G C2G 1.456(19) . ?
C1G H1GA 0.9800 . ?
C1G H1GB 0.9800 . ?
C1G H1GC 0.9800 . ?
C2G H2GA 0.9900 . ?
C2G H2GB 0.9900 . ?
C3G C4G 1.474(19) . ?
C3G H3GA 0.9900 . ?
C3G H3GB 0.9900 . ?
C4G H4GA 0.9800 . ?
C4G H4GB 0.9800 . ?
C4G H4GC 0.9800 . ?

loop_
_geom_hbond_atom_site_label_D
_geom_hbond_atom_site_label_H
_geom_hbond_atom_site_label_A
_geom_hbond_distance_DH
_geom_hbond_distance_HA
_geom_hbond_distance_DA
_geom_hbond_angle_DHA
_geom_hbond_site_symmetry_A
O1 H1 O6 0.85 1.84 2.677(12) 167.5 .
O4 H4 O14 0.85 1.85 2.672(13) 162.6 1_565
O5 H5 O2 0.85 1.78 2.630(12) 173.8 .
O8 H8 O10 0.85 1.84 2.648(14) 158.2 1_565
O9 H9 O7 0.85 1.81 2.613(13) 157.2 1_545
O12 H12 O15 0.85 1.81 2.654(14) 172.3 .
O13 H13 O3 0.85 1.83 2.668(14) 169.1 1_545
O16 H16 O11 0.85 1.87 2.681(14) 159.9 .

loop_
_geom_torsion_atom_site_label_1
_geom_torsion_atom_site_label_2
_geom_torsion_atom_site_label_3
_geom_torsion_atom_site_label_4
_geom_torsion
_geom_torsion_site_symmetry_1
_geom_torsion_site_symmetry_2
_geom_torsion_site_symmetry_3
_geom_torsion_site_symmetry_4
_geom_torsion_publ_flag
O2 C1 C2 C3 -89.9(15) . . . . ?
O1 C1 C2 C3 93.4(14) . . . . ?
O2 C1 C2 C10 35.1(18) . . . . ?
O1 C1 C2 C10 -141.5(12) . . . . ?
C10 C2 C3 C4 -48.8(13) . . . . ?
C1 C2 C3 C4 75.0(13) . . . . ?
C10 C2 C3 C8 134.1(10) . . . . ?
C1 C2 C3 C8 -102.1(12) . . . . ?
C8 C3 C4 C5 4.8 . . . . ?
C2 C3 C4 C5 -172.6(10) . . . . ?
C3 C4 C5 C6 -6.0 . . . . ?
C4 C5 C6 C7 11.8 . . . . ?
C5 C6 C7 C8 -14.2 . . . . ?
C6 C7 C8 C3 13.0 . . . . ?
C4 C3 C8 C7 -8.4 . . . . ?
C2 C3 C8 C7 168.7(11) . . . . ?
O3 C9 C10 C2 39.7(17) . . . . ?
O4 C9 C10 C2 -142.4(12) . . . . ?
O3 C9 C10 C11 -87.7(14) . . . . ?
O4 C9 C10 C11 90.1(13) . . . . ?
C3 C2 C10 C9 173.1(12) . . . . ?
C1 C2 C10 C9 52.1(16) . . . . ?
C3 C2 C10 C11 -63.2(15) . . . . ?
C1 C2 C10 C11 175.8(11) . . . . ?
C9 C10 C11 C12 -100.4(12) . . . . ?
C2 C10 C11 C12 133.5(10) . . . . ?
C9 C10 C11 C16 77.6(12) . . . . ?
C2 C10 C11 C16 -48.6(13) . . . . ?
C16 C11 C12 C13 -6.8 . . . . ?
C10 C11 C12 C13 171.2(9) . . . . ?
C11 C12 C13 C14 8.9 . . . . ?
C12 C13 C14 C15 -4.3 . . . . ?
C13 C14 C15 C16 -1.6 . . . . ?
C14 C15 C16 C11 3.3 . . . . ?
C12 C11 C16 C15 0.6 . . . . ?
C10 C11 C16 C15 -177.5(9) . . . . ?
O6 C17 C18 C26 37.1(17) . . . . ?
O5 C17 C18 C26 -144.7(12) . . . . ?
O6 C17 C18 C19 -87.4(14) . . . . ?
O5 C17 C18 C19 90.9(12) . . . . ?
C17 C18 C19 C24 -99.2(11) . . . . ?
C26 C18 C19 C24 134.1(10) . . . . ?
C17 C18 C19 C20 76.2(12) . . . . ?
C26 C18 C19 C20 -50.5(12) . . . . ?
C24 C19 C20 C21 1.4 . . . . ?
C18 C19 C20 C21 -174.2(9) . . . . ?
C19 C20 C21 C22 0.6 . . . . ?
C20 C21 C22 C23 -5.1 . . . . ?
C21 C22 C23 C24 8.0 . . . . ?
C20 C19 C24 C23 1.1 . . . . ?
C18 C19 C24 C23 176.7(9) . . . . ?
C22 C23 C24 C19 -5.9 . . . . ?
O7 C25 C26 C27 -87.4(16) . . . . ?
O8 C25 C26 C27 86.4(14) . . . . ?
O7 C25 C26 C18 42.2(18) . . . . ?
O8 C25 C26 C18 -144.0(11) . . . . ?
C17 C18 C26 C27 177.3(12) . . . . ?
C19 C18 C26 C27 -60.5(16) . . . . ?
C17 C18 C26 C25 54.2(15) . . . . ?
C19 C18 C26 C25 176.5(10) . . . . ?
C25 C26 C27 C28 -111.1(12) . . . . ?
C18 C26 C27 C28 126.4(11) . . . . ?
C25 C26 C27 C32 67.1(13) . . . . ?
C18 C26 C27 C32 -55.5(14) . . . . ?
C26 C27 C28 C29 177.7(12) . . . . ?
C32 C27 C28 C29 -0.5 . . . . ?
C27 C28 C29 C30 -3.1 . . . . ?
C28 C29 C30 C31 6.5 . . . . ?
C29 C30 C31 C32 -6.6 . . . . ?
C30 C31 C32 C27 3.2 . . . . ?
C28 C27 C32 C31 0.4 . . . . ?
C26 C27 C32 C31 -178.1(10) . . . . ?
O10 C33 C34 C35 -83.2(15) . . . . ?
O9 C33 C34 C35 97.2(13) . . . . ?
O10 C33 C34 C42 36.6(17) . . . . ?
O9 C33 C34 C42 -143.0(12) . . . . ?
C33 C34 C35 C36 71.9(12) . . . . ?
C42 C34 C35 C36 -45.6(12) . . . . ?
C33 C34 C35 C40 -105.4(11) . . . . ?
C42 C34 C35 C40 137.1(9) . . . . ?
C40 C35 C36 C37 -1.8 . . . . ?
C34 C35 C36 C37 -179.1(9) . . . . ?
C35 C36 C37 C38 3.7 . . . . ?
C36 C37 C38 C39 -5.0 . . . . ?
C37 C38 C39 C40 5.2 . . . . ?
C38 C39 C40 C35 -3.4 . . . . ?
C36 C35 C40 C39 1.8 . . . . ?
C34 C35 C40 C39 179.2(8) . . . . ?
O11 C41 C42 C34 32.7(18) . . . . ?
O12 C41 C42 C34 -149.2(12) . . . . ?
O11 C41 C42 C43 -86.2(16) . . . . ?
O12 C41 C42 C43 91.8(13) . . . . ?
C35 C34 C42 C41 173.8(10) . . . . ?
C33 C34 C42 C41 59.2(15) . . . . ?
C35 C34 C42 C43 -70.9(13) . . . . ?
C33 C34 C42 C43 174.4(10) . . . . ?
C41 C42 C43 C44 -107.1(11) . . . . ?
C34 C42 C43 C44 134.6(10) . . . . ?
C41 C42 C43 C48 75.2(13) . . . . ?
C34 C42 C43 C48 -43.2(13) . . . . ?
C48 C43 C44 C45 -2.9 . . . . ?
C42 C43 C44 C45 179.1(10) . . . . ?
C43 C44 C45 C46 -5.0 . . . . ?
C44 C45 C46 C47 9.5 . . . . ?
C45 C46 C47 C48 -5.0 . . . . ?
C46 C47 C48 C43 -3.2 . . . . ?
C44 C43 C48 C47 7.5 . . . . ?
C42 C43 C48 C47 -174.8(11) . . . . ?
O14 C49 C50 C58 36.3(18) . . . . ?
O13 C49 C50 C58 -147.6(12) . . . . ?
O14 C49 C50 C51 -82.5(16) . . . . ?
O13 C49 C50 C51 93.5(13) . . . . ?
C58 C50 C51 C52 -47.0(13) . . . . ?
C49 C50 C51 C52 72.9(13) . . . . ?
C58 C50 C51 C56 142.7(9) . . . . ?
C49 C50 C51 C56 -97.4(12) . . . . ?
C56 C51 C52 C53 -8.6 . . . . ?
C50 C51 C52 C53 -178.2(10) . . . . ?
C51 C52 C53 C54 10.2 . . . . ?
C52 C53 C54 C55 -4.4 . . . . ?
C53 C54 C55 C56 -1.8 . . . . ?
C54 C55 C56 C51 2.1 . . . . ?
C52 C51 C56 C55 3.1 . . . . ?
C50 C51 C56 C55 174.1(9) . . . . ?
O15 C57 C58 C59 -82.2(18) . . . . ?
O16 C57 C58 C59 96.7(13) . . . . ?
O15 C57 C58 C50 38(2) . . . . ?
O16 C57 C58 C50 -143.5(12) . . . . ?
C51 C50 C58 C57 174.6(11) . . . . ?
C49 C50 C58 C57 55.9(15) . . . . ?
C51 C50 C58 C59 -68.1(14) . . . . ?
C49 C50 C58 C59 173.2(10) . . . . ?
C57 C58 C59 C64 68.1(12) . . . . ?
C50 C58 C59 C64 -49.7(13) . . . . ?
C57 C58 C59 C60 -102.7(11) . . . . ?
C50 C58 C59 C60 139.5(9) . . . . ?
C64 C59 C60 C61 6.2 . . . . ?
C58 C59 C60 C61 177.3(9) . . . . ?
C59 C60 C61 C62 -6.7 . . . . ?
C60 C61 C62 C63 5.6 . . . . ?
C61 C62 C63 C64 -4.0 . . . . ?
C60 C59 C64 C63 -4.3 . . . . ?
C58 C59 C64 C63 -174.9(9) . . . . ?
C62 C63 C64 C59 3.3 . . . . ?
C3G O1G C2G C1G -136(4) . . . . ?
C2G O1G C3G C4G -122(6) . . . . ?

loop_
_cod_related_entry_id
_cod_related_entry_database
_cod_related_entry_code
1 ChemSpider 30653559
